data_1517760
loop_
_publ_author_name
'Jaspreet S. Dhau'
'Rupy Dhir'
'Amritpal Singh'
'Paula Brandao'
'Vitor Felix'

_publ_section_title
;
 Synthesis and characterization of 4-(dimethylaminopyridyl)chalcogenides
 (Se, Te): X-ray structure of bis(4-dimethylamino-2-pyridyl) diselenide,
 bis(4-dimethylamino-2-pyridylselenenyl)methane and
 4-dimethylamino-2,6-bis(methylselenenyl)pyridine
;
_journal_name_full
;
Inorganica Chimica Acta
;
_journal_page_first 160
_journal_page_last 166
_journal_volume 404
_journal_year 2013
_chemical_formula_sum 'C15 H20 N4 Se2'
_chemical_formula_weight 414.27
_space_group_IT_number 2
_symmetry_cell_setting triclinic
_symmetry_space_group_name_Hall '-P 1'
_symmetry_space_group_name_H-M 'P -1'
_atom_sites_solution_hydrogens geom
_atom_sites_solution_primary direct
_atom_sites_solution_secondary difmap
_cell_angle_alpha 81.651(2)
_cell_angle_beta 81.408(2)
_cell_angle_gamma 87.776(2)
_cell_formula_units_Z 2
_cell_length_a 7.4142(3)
_cell_length_b 7.7316(3)
_cell_length_c 14.4540(6)
_cell_measurement_temperature 150(2)
_cell_volume 810.45(6)
_computing_cell_refinement 'Bruker SMART'
_computing_data_collection 'Bruker SMART'
_computing_data_reduction 'Bruker SAINT'
_computing_molecular_graphics 'Platon (Speck, 2008)'
_computing_publication_material 'SHELXL-97 (Sheldrick, 1997)'
_computing_structure_refinement 'SHELXL-97 (Sheldrick, 1997)'
_computing_structure_solution 'SHELXS-97 (Sheldrick, 1990)'
_diffrn_ambient_temperature 150(2)
_diffrn_measured_fraction_theta_full 0.994
_diffrn_measured_fraction_theta_max 0.994
_diffrn_measurement_device_type CCD
_diffrn_measurement_method 'omega and phi scans'
_diffrn_radiation_monochromator graphite
_diffrn_radiation_source 'fine-focus sealed tube'
_diffrn_radiation_type MoK\a
_diffrn_radiation_wavelength 0.71073
_diffrn_reflns_av_R_equivalents 0.0298
_diffrn_reflns_av_sigmaI/netI 0.0237
_diffrn_reflns_limit_h_max 9
_diffrn_reflns_limit_h_min -7
_diffrn_reflns_limit_k_max 9
_diffrn_reflns_limit_k_min -9
_diffrn_reflns_limit_l_max 18
_diffrn_reflns_limit_l_min -18
_diffrn_reflns_number 13121
_diffrn_reflns_theta_full 27.22
_diffrn_reflns_theta_max 27.22
_diffrn_reflns_theta_min 2.66
_diffrn_standards_interval_count 0.5
_diffrn_standards_interval_time 30
_exptl_absorpt_coefficient_mu 4.561
_exptl_absorpt_correction_T_max 0.9143
_exptl_absorpt_correction_T_min 0.2982
_exptl_absorpt_correction_type multi-scan
_exptl_crystal_colour yellow
_exptl_crystal_density_diffrn 1.698
_exptl_crystal_density_method 'not measured'
_exptl_crystal_description plate
_exptl_crystal_F_000 412
_exptl_crystal_size_max 0.35
_exptl_crystal_size_mid 0.20
_exptl_crystal_size_min 0.02
_refine_diff_density_max 0.325
_refine_diff_density_min -0.237
_refine_diff_density_rms 0.053
_refine_ls_extinction_method none
_refine_ls_goodness_of_fit_ref 1.053
_refine_ls_hydrogen_treatment constr
_refine_ls_matrix_type full
_refine_ls_number_parameters 194
_refine_ls_number_reflns 3602
_refine_ls_number_restraints 0
_refine_ls_restrained_S_all 1.053
_refine_ls_R_factor_all 0.0231
_refine_ls_R_factor_gt 0.0194
_refine_ls_shift/su_max 0.001
_refine_ls_shift/su_mean 0.000
_refine_ls_structure_factor_coef Fsqd
_refine_ls_weighting_details 'w=1/[\s^2^(Fo^2^)+(0.0207P)^2^+0.2910P] where P=(Fo^2^+2Fc^2^)/3'
_refine_ls_weighting_scheme calc
_refine_ls_wR_factor_gt 0.0487
_refine_ls_wR_factor_ref 0.0505
_reflns_number_gt 3220
_reflns_number_total 3602
_reflns_threshold_expression >2sigma(I)
_cod_data_source_file ICA-2013-404-160-166-2.cif
_cod_data_source_block compound9
_cod_depositor_comments
;
The following automatic conversions were performed:

'_refine_ls_weighting_scheme' value 'calc
w=1/[\s^2^(Fo^2^)+(0.0207P)^2^+0.2910P] where P=(Fo^2^+2Fc^2^)/3' was
changed to 'calc'. New tag '_refine_ls_weighting_details' was
created. The value of the new tag was set to
'w=1/[\s^2^(Fo^2^)+(0.0207P)^2^+0.2910P] where P=(Fo^2^+2Fc^2^)/3'.

Automatic conversion script
Id: cif_fix_values 3143 2015-03-26 13:38:13Z robertas 
;
_cod_original_sg_symbol_H-M P-1
_cod_database_code 1517760

loop_
_symmetry_equiv_pos_as_xyz
'x, y, z'
'-x, -y, -z'

loop_
_atom_site_label
_atom_site_type_symbol
_atom_site_fract_x
_atom_site_fract_y
_atom_site_fract_z
_atom_site_U_iso_or_equiv
_atom_site_adp_type
_atom_site_occupancy
_atom_site_calc_flag
_atom_site_refinement_flags
Se1 Se 0.62636(2) 0.77311(2) 0.279463(11) 0.03086(6) Uani 1 d .
Se2 Se 0.20253(2) 0.90300(2) 0.271500(11) 0.02956(6) Uani 1 d .
C1 C 0.6583(2) 0.7007(2) 0.15585(11) 0.0279(3) Uani 1 d .
N2 N 0.6252(2) 0.8199(2) 0.08344(10) 0.0340(3) Uani 1 d .
C3 C 0.6507(3) 0.7611(3) -0.00088(12) 0.0386(4) Uani 1 d .
H3 H 0.6261 0.8409 -0.0542 0.046 Uiso 1 calc R
C4 C 0.7089(3) 0.5966(3) -0.01643(12) 0.0367(4) Uani 1 d .
H4 H 0.7249 0.5663 -0.0786 0.044 Uiso 1 calc R
C5 C 0.7453(2) 0.4716(2) 0.06047(12) 0.0313(4) Uani 1 d .
C6 C 0.7164(2) 0.5308(2) 0.14943(11) 0.0288(4) Uani 1 d .
H6 H 0.7368 0.4539 0.2046 0.035 Uiso 1 calc R
N7 N 0.7997(2) 0.3043(2) 0.05030(11) 0.0380(4) Uani 1 d .
C71 C 0.8334(3) 0.2476(3) -0.04274(14) 0.0440(5) Uani 1 d .
H71A H 0.7299 0.2829 -0.0766 0.053 Uiso 1 calc R
H71B H 0.8484 0.1201 -0.0355 0.053 Uiso 1 calc R
H71C H 0.9447 0.3018 -0.0786 0.053 Uiso 1 calc R
C72 C 0.8601(3) 0.1885(3) 0.12818(14) 0.0404(4) Uani 1 d .
H72A H 0.9718 0.2336 0.1439 0.049 Uiso 1 calc R
H72B H 0.8846 0.0716 0.1101 0.049 Uiso 1 calc R
H72C H 0.7648 0.1819 0.1833 0.049 Uiso 1 calc R
C8 C 0.1713(2) 0.8511(2) 0.40716(11) 0.0256(3) Uani 1 d .
N9 N 0.30570(19) 0.89618(18) 0.45034(10) 0.0282(3) Uani 1 d .
C10 C 0.2753(2) 0.8589(2) 0.54529(12) 0.0300(4) Uani 1 d .
H10 H 0.3664 0.8907 0.5792 0.036 Uiso 1 calc R
C11 C 0.1236(2) 0.7788(2) 0.59679(12) 0.0296(4) Uani 1 d .
H11 H 0.1132 0.7550 0.6637 0.036 Uiso 1 calc R
C12 C -0.0177(2) 0.7317(2) 0.55004(11) 0.0265(3) Uani 1 d .
C13 C 0.0119(2) 0.7708(2) 0.45069(11) 0.0260(3) Uani 1 d .
H13 H -0.0766 0.7422 0.4143 0.031 Uiso 1 calc R
N14 N -0.1716(2) 0.65283(19) 0.59708(10) 0.0332(3) Uani 1 d .
C141 C -0.1908(3) 0.5995(3) 0.69835(13) 0.0405(4) Uani 1 d .
H14A H -0.0878 0.5228 0.7136 0.049 Uiso 1 calc R
H14B H -0.3051 0.5365 0.7196 0.049 Uiso 1 calc R
H14C H -0.1924 0.7032 0.7303 0.049 Uiso 1 calc R
C142 C -0.3134(3) 0.6100(2) 0.54529(14) 0.0358(4) Uani 1 d .
H14D H -0.3556 0.7168 0.5088 0.043 Uiso 1 calc R
H14E H -0.4159 0.5573 0.5899 0.043 Uiso 1 calc R
H14F H -0.2645 0.5271 0.5022 0.043 Uiso 1 calc R
C15 C 0.4566(2) 0.9663(2) 0.25444(13) 0.0321(4) Uani 1 d .
H15A H 0.4701 1.0536 0.2966 0.039 Uiso 1 calc R
H15B H 0.4910 1.0233 0.1886 0.039 Uiso 1 calc R

loop_
_atom_site_aniso_label
_atom_site_aniso_U_11
_atom_site_aniso_U_22
_atom_site_aniso_U_33
_atom_site_aniso_U_23
_atom_site_aniso_U_13
_atom_site_aniso_U_12
Se1 0.03089(11) 0.04106(11) 0.02026(9) -0.00244(7) -0.00533(7) 0.00308(8)
Se2 0.02964(10) 0.03579(10) 0.02344(9) -0.00294(7) -0.00617(7) 0.00123(7)
C1 0.0208(8) 0.0423(9) 0.0200(7) -0.0010(7) -0.0030(6) -0.0050(7)
N2 0.0340(8) 0.0429(8) 0.0239(7) 0.0027(6) -0.0066(6) -0.0039(7)
C3 0.0399(11) 0.0524(12) 0.0221(8) 0.0048(8) -0.0079(8) -0.0085(9)
C4 0.0336(10) 0.0580(12) 0.0189(8) -0.0047(8) -0.0037(7) -0.0098(9)
C5 0.0233(9) 0.0459(10) 0.0253(8) -0.0052(7) -0.0032(7) -0.0074(7)
C6 0.0242(9) 0.0408(9) 0.0209(8) -0.0003(7) -0.0043(6) -0.0041(7)
N7 0.0385(9) 0.0490(9) 0.0289(8) -0.0126(7) -0.0058(7) -0.0005(7)
C71 0.0398(12) 0.0595(13) 0.0361(10) -0.0213(9) -0.0008(9) -0.0061(10)
C72 0.0434(12) 0.0405(10) 0.0373(10) -0.0075(8) -0.0036(8) -0.0016(9)
C8 0.0279(9) 0.0267(8) 0.0226(8) -0.0053(6) -0.0059(6) 0.0075(7)
N9 0.0250(7) 0.0320(7) 0.0295(7) -0.0101(6) -0.0058(6) 0.0038(6)
C10 0.0298(9) 0.0349(9) 0.0295(9) -0.0130(7) -0.0112(7) 0.0065(7)
C11 0.0340(10) 0.0326(9) 0.0240(8) -0.0079(7) -0.0078(7) 0.0080(7)
C12 0.0291(9) 0.0235(8) 0.0268(8) -0.0046(6) -0.0045(7) 0.0068(7)
C13 0.0246(8) 0.0277(8) 0.0270(8) -0.0054(6) -0.0082(7) 0.0044(7)
N14 0.0347(9) 0.0353(8) 0.0282(7) -0.0005(6) -0.0037(6) -0.0030(6)
C141 0.0526(13) 0.0374(10) 0.0293(9) -0.0025(7) 0.0008(8) -0.0055(9)
C142 0.0278(9) 0.0382(10) 0.0398(10) -0.0014(8) -0.0031(8) -0.0010(8)
C15 0.0311(9) 0.0327(9) 0.0307(9) 0.0004(7) -0.0027(7) -0.0023(7)

loop_
_atom_type_symbol
_atom_type_description
_atom_type_scat_dispersion_real
_atom_type_scat_dispersion_imag
_atom_type_scat_source
C C 0.0033 0.0016 'International Tables Vol C Tables 4.2.6.8 and 6.1.1.4'
H H 0.0000 0.0000 'International Tables Vol C Tables 4.2.6.8 and 6.1.1.4'
N N 0.0061 0.0033 'International Tables Vol C Tables 4.2.6.8 and 6.1.1.4'
Se Se -0.0929 2.2259 'International Tables Vol C Tables 4.2.6.8 and 6.1.1.4'

loop_
_geom_angle_atom_site_label_1
_geom_angle_atom_site_label_2
_geom_angle_atom_site_label_3
_geom_angle
C1 Se1 C15 97.39(7)
C8 Se2 C15 96.72(7)
N2 C1 C6 125.47(16)
N2 C1 Se1 117.38(13)
C6 C1 Se1 117.14(12)
C1 N2 C3 114.36(16)
N2 C3 C4 125.65(17)
N2 C3 H3 117.2
C4 C3 H3 117.2
C3 C4 C5 119.63(16)
C3 C4 H4 120.2
C5 C4 H4 120.2
N7 C5 C6 122.01(16)
N7 C5 C4 122.68(16)
C6 C5 C4 115.29(17)
C1 C6 C5 119.58(16)
C1 C6 H6 120.2
C5 C6 H6 120.2
C5 N7 C72 120.56(15)
C5 N7 C71 120.97(16)
C72 N7 C71 117.37(17)
N7 C71 H71A 109.5
N7 C71 H71B 109.5
H71A C71 H71B 109.5
N7 C71 H71C 109.5
H71A C71 H71C 109.5
H71B C71 H71C 109.5
N7 C72 H72A 109.5
N7 C72 H72B 109.5
H72A C72 H72B 109.5
N7 C72 H72C 109.5
H72A C72 H72C 109.5
H72B C72 H72C 109.5
N9 C8 C13 126.06(15)
N9 C8 Se2 117.06(12)
C13 C8 Se2 116.88(12)
C8 N9 C10 114.45(15)
N9 C10 C11 125.15(16)
N9 C10 H10 117.4
C11 C10 H10 117.4
C10 C11 C12 119.75(15)
C10 C11 H11 120.1
C12 C11 H11 120.1
N14 C12 C13 121.71(15)
N14 C12 C11 122.57(15)
C13 C12 C11 115.72(16)
C8 C13 C12 118.86(15)
C8 C13 H13 120.6
C12 C13 H13 120.6
C12 N14 C141 120.45(15)
C12 N14 C142 120.08(14)
C141 N14 C142 119.33(15)
N14 C141 H14A 109.5
N14 C141 H14B 109.5
H14A C141 H14B 109.5
N14 C141 H14C 109.5
H14A C141 H14C 109.5
H14B C141 H14C 109.5
N14 C142 H14D 109.5
N14 C142 H14E 109.5
H14D C142 H14E 109.5
N14 C142 H14F 109.5
H14D C142 H14F 109.5
H14E C142 H14F 109.5
Se2 C15 Se1 115.15(9)
Se2 C15 H15A 108.5
Se1 C15 H15A 108.5
Se2 C15 H15B 108.5
Se1 C15 H15B 108.5
H15A C15 H15B 107.5

loop_
_geom_bond_atom_site_label_1
_geom_bond_atom_site_label_2
_geom_bond_distance
Se1 C1 1.9276(16)
Se1 C15 1.9444(17)
Se2 C8 1.9241(16)
Se2 C15 1.9355(18)
C1 N2 1.336(2)
C1 C6 1.378(2)
N2 C3 1.347(2)
C3 C4 1.366(3)
C3 H3 0.9500
C4 C5 1.414(2)
C4 H4 0.9500
C5 N7 1.362(2)
C5 C6 1.410(2)
C6 H6 0.9500
N7 C72 1.448(2)
N7 C71 1.458(2)
C71 H71A 0.9800
C71 H71B 0.9800
C71 H71C 0.9800
C72 H72A 0.9800
C72 H72B 0.9800
C72 H72C 0.9800
C8 N9 1.334(2)
C8 C13 1.378(2)
N9 C10 1.347(2)
C10 C11 1.369(3)
C10 H10 0.9500
C11 C12 1.414(2)
C11 H11 0.9500
C12 N14 1.356(2)
C12 C13 1.410(2)
C13 H13 0.9500
N14 C141 1.449(2)
N14 C142 1.452(2)
C141 H14A 0.9800
C141 H14B 0.9800
C141 H14C 0.9800
C142 H14D 0.9800
C142 H14E 0.9800
C142 H14F 0.9800
C15 H15A 0.9900
C15 H15B 0.9900
